data_8105498
loop_
_publ_author_name
'Yeo, Chien Ing'
'Teow, Sin-Yeang'
'Liew, Li Yuan'
'Chew, Jactty'
'Tiekink, Edward R.T.'

_publ_section_title
;
 Crystal structure of chlorido-(O-methyl
 phenylcarbamothioamide-\kS)-bis(triphenylphosphane-\kP)silver(I),
 C44H39AgClNOP2S
;
_journal_issue 6
_journal_name_full 'Zeitschrift f\"ur Kristallographie - New Crystal Structures'
_journal_page_first 1473
_journal_page_last 1475
_journal_paper_doi 10.1515/ncrs-2020-0362
_journal_volume 235
_journal_year 2020
_chemical_formula_moiety 'C44 H39 Ag Cl N O P2 S'
_chemical_formula_sum 'C44 H39 Ag Cl N O P2 S'
_chemical_formula_weight 835.08
_space_group_crystal_system triclinic
_space_group_IT_number 2
_space_group_name_Hall '-P 1'
_space_group_name_H-M_alt 'P -1'
_atom_sites_solution_hydrogens mixed
_atom_sites_solution_primary direct
_atom_sites_solution_secondary difmap
_audit_creation_method SHELXL-2014/7
_cell_angle_alpha 78.424(2)
_cell_angle_beta 78.388(2)
_cell_angle_gamma 84.534(3)
_cell_formula_units_Z 2
_cell_length_a 10.2520(3)
_cell_length_b 13.2252(4)
_cell_length_c 14.9378(3)
_cell_measurement_reflns_used 9564
_cell_measurement_temperature 100(2)
_cell_measurement_theta_max 27.4980
_cell_measurement_theta_min 2.3011
_cell_volume 1940.35(9)
_computing_cell_refinement 'CrysAlis PRO [1]'
_computing_data_collection 'CrysAlis PRO [1]'
_computing_data_reduction 'CrysAlis PRO [1]'
_computing_molecular_graphics 'ORTEP-3 for Windows [4]'
_computing_publication_material 'SHELXL2014/7 [3]'
_computing_structure_refinement 'SHELXL2014/7 [3]'
_computing_structure_solution 'SHELXS97 [2]'
_diffrn_ambient_temperature 100(2)
_diffrn_detector_area_resol_mean 10.4041
_diffrn_measured_fraction_theta_full 0.999
_diffrn_measured_fraction_theta_max 0.999
_diffrn_measurement_device_type 'Agilent SuperNova Dual diffractometer with Atlas detector'
_diffrn_measurement_method '\w scan'
_diffrn_radiation_monochromator Mirror
_diffrn_radiation_source 'SuperNova (Mo) X-ray Source'
_diffrn_radiation_type MoK\a
_diffrn_radiation_wavelength 0.71073
_diffrn_reflns_av_R_equivalents 0.0557
_diffrn_reflns_av_unetI/netI 0.0647
_diffrn_reflns_Laue_measured_fraction_full 0.999
_diffrn_reflns_Laue_measured_fraction_max 0.999
_diffrn_reflns_limit_h_max 13
_diffrn_reflns_limit_h_min -13
_diffrn_reflns_limit_k_max 17
_diffrn_reflns_limit_k_min -17
_diffrn_reflns_limit_l_max 19
_diffrn_reflns_limit_l_min -19
_diffrn_reflns_number 30490
_diffrn_reflns_point_group_measured_fraction_full 0.999
_diffrn_reflns_point_group_measured_fraction_max 0.999
_diffrn_reflns_theta_full 25.242
_diffrn_reflns_theta_max 27.558
_diffrn_reflns_theta_min 2.306
_diffrn_standards_decay_% 0
_diffrn_standards_interval_count 0
_diffrn_standards_interval_time 0
_diffrn_standards_number 0
_exptl_absorpt_coefficient_mu 0.760
_exptl_absorpt_correction_T_max 0.9630
_exptl_absorpt_correction_T_min 0.9279
_exptl_absorpt_correction_type multi-scan
_exptl_absorpt_process_details 'CrysAlis PRO [1]'
_exptl_crystal_colour colourless
_exptl_crystal_density_diffrn 1.429
_exptl_crystal_description prism
_exptl_crystal_F_000 856
_exptl_crystal_size_max 0.100
_exptl_crystal_size_mid 0.050
_exptl_crystal_size_min 0.050
_refine_diff_density_max 0.621
_refine_diff_density_min -0.460
_refine_diff_density_rms 0.094
_refine_ls_extinction_coef .
_refine_ls_extinction_method none
_refine_ls_goodness_of_fit_ref 1.017
_refine_ls_hydrogen_treatment mixed
_refine_ls_matrix_type full
_refine_ls_number_parameters 464
_refine_ls_number_reflns 8967
_refine_ls_number_restraints 1
_refine_ls_restrained_S_all 1.017
_refine_ls_R_factor_all 0.0575
_refine_ls_R_factor_gt 0.0382
_refine_ls_shift/su_max 0.001
_refine_ls_shift/su_mean 0.000
_refine_ls_structure_factor_coef Fsqd
_refine_ls_weighting_details 'w=1/[\s^2^(Fo^2^)+(0.0288P)^2^+0.4565P] where P=(Fo^2^+2Fc^2^)/3'
_refine_ls_weighting_scheme calc
_refine_ls_wR_factor_gt 0.0730
_refine_ls_wR_factor_ref 0.0807
_reflns_Friedel_coverage 0.000
_reflns_Friedel_fraction_full .
_reflns_Friedel_fraction_max .
_reflns_number_gt 7094
_reflns_number_total 8967
_reflns_threshold_expression 'I > 2\s(I)'
_cod_data_source_file suppl_ncrs-2020-0362_suppl.cif
_cod_data_source_block shelx
_cod_database_code 8105498
_shelx_shelxl_version_number 2014/7
_shelx_space_group_comment
;
The symmetry employed for this shelxl refinement is uniquely defined
by the following loop, which should always be used as a source of
symmetry information in preference to the above space-group names.
They are only intended as comments.
;
_shelx_estimated_absorpt_t_min 0.928
_shelx_estimated_absorpt_t_max 0.963

loop_
_space_group_symop_operation_xyz
'x, y, z'
'-x, -y, -z'

loop_
_atom_site_label
_atom_site_type_symbol
_atom_site_fract_x
_atom_site_fract_y
_atom_site_fract_z
_atom_site_U_iso_or_equiv
_atom_site_adp_type
_atom_site_occupancy
_atom_site_site_symmetry_order
_atom_site_calc_flag
_atom_site_refinement_flags_posn
_atom_site_refinement_flags_adp
_atom_site_refinement_flags_occupancy
_atom_site_disorder_assembly
_atom_site_disorder_group
Ag Ag 0.86583(2) 0.75024(2) 0.25301(2) 0.01561(6) Uani 1 1 d . . . . .
Cl1 Cl 1.11233(6) 0.76342(5) 0.25111(4) 0.02003(15) Uani 1 1 d . . . . .
S1 S 0.84634(7) 0.85009(6) 0.07791(4) 0.02095(16) Uani 1 1 d . . . . .
P1 P 0.81885(7) 0.57098(5) 0.25117(4) 0.01358(14) Uani 1 1 d . . . . .
P2 P 0.73868(7) 0.85804(5) 0.36090(4) 0.01349(14) Uani 1 1 d . . . . .
O1 O 1.01595(19) 0.89720(14) -0.08262(11) 0.0218(4) Uani 1 1 d . . . . .
N1 N 1.1105(2) 0.82275(17) 0.03710(13) 0.0162(5) Uani 1 1 d D . . . .
H1N H 1.103(3) 0.806(2) 0.0975(7) 0.019 Uiso 1 1 d D U . . .
C1 C 0.9976(3) 0.8567(2) 0.00793(16) 0.0169(6) Uani 1 1 d . . . . .
C2 C 1.2433(3) 0.81508(19) -0.01460(17) 0.0172(6) Uani 1 1 d . . . . .
C3 C 1.2723(3) 0.7920(2) -0.10352(18) 0.0222(6) Uani 1 1 d . . . . .
H3 H 1.2023 0.7859 -0.1349 0.027 Uiso 1 1 calc R U . . .
C4 C 1.4042(3) 0.7781(2) -0.14591(18) 0.0265(7) Uani 1 1 d . . . . .
H4 H 1.4243 0.7629 -0.2069 0.032 Uiso 1 1 calc R U . . .
C5 C 1.5071(3) 0.7860(2) -0.10078(19) 0.0267(7) Uani 1 1 d . . . . .
H5 H 1.5971 0.7753 -0.1302 0.032 Uiso 1 1 calc R U . . .
C6 C 1.4778(3) 0.8095(2) -0.01215(19) 0.0268(7) Uani 1 1 d . . . . .
H6 H 1.5480 0.8153 0.0192 0.032 Uiso 1 1 calc R U . . .
C7 C 1.3465(3) 0.8246(2) 0.03047(17) 0.0212(6) Uani 1 1 d . . . . .
H7 H 1.3267 0.8415 0.0908 0.025 Uiso 1 1 calc R U . . .
C8 C 0.9032(3) 0.9457(2) -0.12306(18) 0.0288(7) Uani 1 1 d . . . . .
H8A H 0.9348 0.9810 -0.1870 0.043 Uiso 1 1 calc R U . . .
H8B H 0.8559 0.9961 -0.0862 0.043 Uiso 1 1 calc R U . . .
H8C H 0.8425 0.8928 -0.1234 0.043 Uiso 1 1 calc R U . . .
C11 C 0.9458(3) 0.5006(2) 0.17872(16) 0.0154(5) Uani 1 1 d . . . . .
C12 C 1.0384(3) 0.5580(2) 0.11114(16) 0.0188(6) Uani 1 1 d . . . . .
H12 H 1.0325 0.6313 0.1030 0.023 Uiso 1 1 calc R U . . .
C13 C 1.1397(3) 0.5086(2) 0.05535(18) 0.0236(6) Uani 1 1 d . . . . .
H13 H 1.2026 0.5483 0.0095 0.028 Uiso 1 1 calc R U . . .
C14 C 1.1492(3) 0.4022(2) 0.06628(19) 0.0272(7) Uani 1 1 d . . . . .
H14 H 1.2178 0.3687 0.0278 0.033 Uiso 1 1 calc R U . . .
C15 C 1.0578(3) 0.3447(2) 0.13389(19) 0.0271(7) Uani 1 1 d . . . . .
H15 H 1.0644 0.2714 0.1418 0.033 Uiso 1 1 calc R U . . .
C16 C 0.9567(3) 0.3931(2) 0.19013(18) 0.0227(6) Uani 1 1 d . . . . .
H16 H 0.8949 0.3529 0.2364 0.027 Uiso 1 1 calc R U . . .
C21 C 0.7937(3) 0.48227(19) 0.36336(16) 0.0146(5) Uani 1 1 d . . . . .
C22 C 0.9039(3) 0.4540(2) 0.40765(17) 0.0206(6) Uani 1 1 d . . . . .
H22 H 0.9896 0.4765 0.3770 0.025 Uiso 1 1 calc R U . . .
C23 C 0.8880(3) 0.3936(2) 0.49585(18) 0.0247(7) Uani 1 1 d . . . . .
H23 H 0.9631 0.3741 0.5251 0.030 Uiso 1 1 calc R U . . .
C24 C 0.7633(3) 0.3612(2) 0.54176(18) 0.0246(7) Uani 1 1 d . . . . .
H24 H 0.7529 0.3199 0.6024 0.029 Uiso 1 1 calc R U . . .
C25 C 0.6543(3) 0.3891(2) 0.49909(18) 0.0244(7) Uani 1 1 d . . . . .
H25 H 0.5688 0.3673 0.5307 0.029 Uiso 1 1 calc R U . . .
C26 C 0.6689(3) 0.4493(2) 0.40979(17) 0.0185(6) Uani 1 1 d . . . . .
H26 H 0.5935 0.4677 0.3807 0.022 Uiso 1 1 calc R U . . .
C31 C 0.6617(3) 0.56835(19) 0.21201(16) 0.0142(5) Uani 1 1 d . . . . .
C32 C 0.5636(3) 0.6443(2) 0.23418(17) 0.0192(6) Uani 1 1 d . . . . .
H32 H 0.5830 0.6962 0.2644 0.023 Uiso 1 1 calc R U . . .
C33 C 0.4379(3) 0.6453(2) 0.21282(18) 0.0257(7) Uani 1 1 d . . . . .
H33 H 0.3707 0.6961 0.2300 0.031 Uiso 1 1 calc R U . . .
C34 C 0.4115(3) 0.5712(2) 0.16602(19) 0.0282(7) Uani 1 1 d . . . . .
H34 H 0.3258 0.5715 0.1508 0.034 Uiso 1 1 calc R U . . .
C35 C 0.5091(3) 0.4968(2) 0.14138(18) 0.0247(7) Uani 1 1 d . . . . .
H35 H 0.4909 0.4474 0.1080 0.030 Uiso 1 1 calc R U . . .
C36 C 0.6334(3) 0.4941(2) 0.16531(16) 0.0191(6) Uani 1 1 d . . . . .
H36 H 0.6994 0.4417 0.1499 0.023 Uiso 1 1 calc R U . . .
C41 C 0.5712(3) 0.89356(19) 0.33661(17) 0.0150(5) Uani 1 1 d . . . . .
C42 C 0.4550(3) 0.8737(2) 0.40218(18) 0.0196(6) Uani 1 1 d . . . . .
H42 H 0.4602 0.8454 0.4651 0.023 Uiso 1 1 calc R U . . .
C43 C 0.3315(3) 0.8951(2) 0.37592(19) 0.0229(6) Uani 1 1 d . . . . .
H43 H 0.2526 0.8805 0.4209 0.028 Uiso 1 1 calc R U . . .
C44 C 0.3224(3) 0.9375(2) 0.28490(19) 0.0232(6) Uani 1 1 d . . . . .
H44 H 0.2375 0.9518 0.2673 0.028 Uiso 1 1 calc R U . . .
C45 C 0.4375(3) 0.9590(2) 0.21940(18) 0.0224(6) Uani 1 1 d . . . . .
H45 H 0.4312 0.9888 0.1569 0.027 Uiso 1 1 calc R U . . .
C46 C 0.5615(3) 0.9377(2) 0.24410(17) 0.0194(6) Uani 1 1 d . . . . .
H46 H 0.6400 0.9528 0.1988 0.023 Uiso 1 1 calc R U . . .
C51 C 0.8055(3) 0.9804(2) 0.36421(15) 0.0147(5) Uani 1 1 d . . . . .
C52 C 0.9378(3) 0.9765(2) 0.37567(17) 0.0199(6) Uani 1 1 d . . . . .
H52 H 0.9898 0.9129 0.3785 0.024 Uiso 1 1 calc R U . . .
C53 C 0.9935(3) 1.0659(2) 0.38290(17) 0.0230(6) Uani 1 1 d . . . . .
H53 H 1.0833 1.0631 0.3914 0.028 Uiso 1 1 calc R U . . .
C54 C 0.9188(3) 1.1587(2) 0.37783(17) 0.0241(7) Uani 1 1 d . . . . .
H54 H 0.9570 1.2193 0.3834 0.029 Uiso 1 1 calc R U . . .
C55 C 0.7887(3) 1.1636(2) 0.36475(18) 0.0265(7) Uani 1 1 d . . . . .
H55 H 0.7381 1.2278 0.3601 0.032 Uiso 1 1 calc R U . . .
C56 C 0.7310(3) 1.0743(2) 0.35826(17) 0.0209(6) Uani 1 1 d . . . . .
H56 H 0.6412 1.0777 0.3498 0.025 Uiso 1 1 calc R U . . .
C61 C 0.7131(3) 0.79487(19) 0.48370(16) 0.0140(5) Uani 1 1 d . . . . .
C62 C 0.7242(3) 0.6876(2) 0.50624(17) 0.0218(6) Uani 1 1 d . . . . .
H62 H 0.7431 0.6482 0.4580 0.026 Uiso 1 1 calc R U . . .
C63 C 0.7080(3) 0.6375(2) 0.59847(18) 0.0274(7) Uani 1 1 d . . . . .
H63 H 0.7141 0.5641 0.6133 0.033 Uiso 1 1 calc R U . . .
C64 C 0.6828(3) 0.6948(2) 0.66869(18) 0.0255(7) Uani 1 1 d . . . . .
H64 H 0.6735 0.6606 0.7318 0.031 Uiso 1 1 calc R U . . .
C65 C 0.6711(3) 0.8014(2) 0.64752(18) 0.0259(7) Uani 1 1 d . . . . .
H65 H 0.6534 0.8404 0.6960 0.031 Uiso 1 1 calc R U . . .
C66 C 0.6852(3) 0.8519(2) 0.55508(17) 0.0197(6) Uani 1 1 d . . . . .
H66 H 0.6759 0.9252 0.5406 0.024 Uiso 1 1 calc R U . . .

loop_
_atom_site_aniso_label
_atom_site_aniso_U_11
_atom_site_aniso_U_22
_atom_site_aniso_U_33
_atom_site_aniso_U_23
_atom_site_aniso_U_13
_atom_site_aniso_U_12
Ag 0.01393(11) 0.01471(11) 0.01809(11) -0.00535(8) -0.00095(8) 0.00032(8)
Cl1 0.0143(3) 0.0288(4) 0.0167(3) -0.0027(3) -0.0048(3) 0.0004(3)
S1 0.0172(4) 0.0272(4) 0.0166(3) -0.0011(3) -0.0040(3) 0.0034(3)
P1 0.0134(4) 0.0123(3) 0.0146(3) -0.0030(3) -0.0016(3) 0.0007(3)
P2 0.0129(4) 0.0127(3) 0.0147(3) -0.0039(3) -0.0016(3) 0.0006(3)
O1 0.0242(11) 0.0240(11) 0.0149(9) 0.0021(8) -0.0056(8) 0.0028(9)
N1 0.0179(13) 0.0193(12) 0.0111(10) -0.0025(9) -0.0021(9) -0.0014(10)
C1 0.0224(16) 0.0128(13) 0.0161(13) -0.0042(10) -0.0039(11) -0.0008(11)
C2 0.0188(15) 0.0101(13) 0.0197(13) 0.0000(10) -0.0005(11) 0.0008(11)
C3 0.0227(16) 0.0222(15) 0.0228(14) -0.0072(12) -0.0029(12) -0.0026(12)
C4 0.0299(18) 0.0280(17) 0.0188(14) -0.0041(12) 0.0021(12) -0.0025(14)
C5 0.0183(16) 0.0284(17) 0.0268(15) 0.0005(13) 0.0041(12) 0.0024(13)
C6 0.0210(17) 0.0329(18) 0.0258(15) -0.0013(13) -0.0060(12) -0.0030(13)
C7 0.0217(16) 0.0235(15) 0.0170(13) -0.0018(11) -0.0026(11) -0.0010(12)
C8 0.038(2) 0.0279(17) 0.0199(14) -0.0008(12) -0.0123(13) 0.0065(14)
C11 0.0148(14) 0.0164(14) 0.0160(12) -0.0060(10) -0.0033(10) 0.0017(11)
C12 0.0199(15) 0.0198(15) 0.0175(13) -0.0060(11) -0.0032(11) -0.0010(12)
C13 0.0180(16) 0.0321(17) 0.0216(14) -0.0094(12) -0.0013(11) -0.0023(13)
C14 0.0182(16) 0.0403(19) 0.0256(15) -0.0179(13) -0.0037(12) 0.0097(14)
C15 0.0281(18) 0.0182(15) 0.0368(17) -0.0125(13) -0.0070(13) 0.0080(13)
C16 0.0248(17) 0.0172(15) 0.0246(14) -0.0032(12) -0.0037(12) 0.0024(12)
C21 0.0202(15) 0.0110(13) 0.0140(12) -0.0054(10) -0.0047(10) 0.0027(11)
C22 0.0196(15) 0.0198(15) 0.0233(14) -0.0044(11) -0.0059(11) -0.0006(12)
C23 0.0330(19) 0.0217(15) 0.0239(15) -0.0068(12) -0.0162(13) 0.0054(13)
C24 0.042(2) 0.0159(14) 0.0162(13) -0.0022(11) -0.0070(13) -0.0002(13)
C25 0.0297(18) 0.0199(15) 0.0210(14) -0.0010(12) 0.0000(12) -0.0047(13)
C26 0.0213(16) 0.0159(14) 0.0179(13) -0.0038(11) -0.0028(11) 0.0004(11)
C31 0.0133(14) 0.0147(13) 0.0131(12) -0.0004(10) -0.0021(10) 0.0007(10)
C32 0.0193(15) 0.0186(14) 0.0187(13) -0.0013(11) -0.0036(11) 0.0002(12)
C33 0.0206(16) 0.0260(16) 0.0271(15) 0.0009(13) -0.0046(12) 0.0045(13)
C34 0.0195(16) 0.0353(18) 0.0280(15) 0.0039(13) -0.0094(12) -0.0038(14)
C35 0.0281(18) 0.0244(16) 0.0249(14) -0.0031(12) -0.0108(12) -0.0082(13)
C36 0.0206(15) 0.0185(14) 0.0178(13) -0.0025(11) -0.0024(11) -0.0032(12)
C41 0.0146(14) 0.0122(13) 0.0207(13) -0.0082(10) -0.0043(10) 0.0005(11)
C42 0.0180(15) 0.0181(14) 0.0233(14) -0.0033(11) -0.0058(11) -0.0011(11)
C43 0.0168(15) 0.0181(15) 0.0326(16) -0.0033(12) -0.0020(12) -0.0026(12)
C44 0.0170(16) 0.0155(14) 0.0407(17) -0.0077(12) -0.0126(13) 0.0012(12)
C45 0.0271(17) 0.0189(15) 0.0238(14) -0.0046(11) -0.0108(12) 0.0002(12)
C46 0.0197(15) 0.0179(14) 0.0199(13) -0.0055(11) 0.0001(11) -0.0010(12)
C51 0.0173(14) 0.0164(14) 0.0090(11) -0.0023(10) 0.0010(10) -0.0016(11)
C52 0.0227(16) 0.0180(14) 0.0187(13) -0.0044(11) -0.0013(11) -0.0033(12)
C53 0.0202(16) 0.0279(16) 0.0220(14) -0.0048(12) -0.0033(12) -0.0082(13)
C54 0.0351(19) 0.0180(15) 0.0196(14) -0.0045(11) 0.0002(12) -0.0127(13)
C55 0.037(2) 0.0144(14) 0.0248(15) -0.0028(12) 0.0002(13) 0.0009(13)
C56 0.0199(15) 0.0174(14) 0.0235(14) -0.0015(11) -0.0020(11) -0.0008(12)
C61 0.0102(13) 0.0153(13) 0.0167(12) -0.0034(10) -0.0026(10) -0.0002(10)
C62 0.0264(17) 0.0198(15) 0.0193(14) -0.0076(11) -0.0019(12) 0.0017(12)
C63 0.0347(19) 0.0180(15) 0.0252(15) 0.0000(12) -0.0006(13) -0.0002(13)
C64 0.0307(18) 0.0266(16) 0.0156(13) 0.0028(12) -0.0011(12) -0.0052(14)
C65 0.0343(19) 0.0263(16) 0.0170(14) -0.0077(12) 0.0027(12) -0.0091(14)
C66 0.0208(16) 0.0149(14) 0.0228(14) -0.0053(11) -0.0002(11) -0.0031(12)

loop_
_atom_type_symbol
_atom_type_description
_atom_type_scat_dispersion_real
_atom_type_scat_dispersion_imag
_atom_type_scat_source
C C 0.0033 0.0016 'International Tables Vol C Tables 4.2.6.8 and 6.1.1.4'
H H 0.0000 0.0000 'International Tables Vol C Tables 4.2.6.8 and 6.1.1.4'
N N 0.0061 0.0033 'International Tables Vol C Tables 4.2.6.8 and 6.1.1.4'
O O 0.0106 0.0060 'International Tables Vol C Tables 4.2.6.8 and 6.1.1.4'
S S 0.1246 0.1234 'International Tables Vol C Tables 4.2.6.8 and 6.1.1.4'
P P 0.1023 0.0942 'International Tables Vol C Tables 4.2.6.8 and 6.1.1.4'
Cl Cl 0.1484 0.1585 'International Tables Vol C Tables 4.2.6.8 and 6.1.1.4'
Ag Ag -0.8971 1.1015 'International Tables Vol C Tables 4.2.6.8 and 6.1.1.4'

loop_
_geom_angle_atom_site_label_1
_geom_angle_atom_site_label_2
_geom_angle_atom_site_label_3
_geom_angle
_geom_angle_site_symmetry_1
_geom_angle_site_symmetry_3
P2 Ag P1 125.07(2) . .
P2 Ag Cl1 107.62(2) . .
P1 Ag Cl1 110.56(2) . .
P2 Ag S1 107.06(2) . .
P1 Ag S1 102.78(2) . .
Cl1 Ag S1 100.95(2) . .
C1 S1 Ag 110.91(9) . .
C31 P1 C11 107.06(11) . .
C31 P1 C21 102.61(11) . .
C11 P1 C21 102.86(11) . .
C31 P1 Ag 110.55(9) . .
C11 P1 Ag 115.95(9) . .
C21 P1 Ag 116.55(8) . .
C41 P2 C51 104.71(12) . .
C41 P2 C61 104.97(11) . .
C51 P2 C61 102.00(11) . .
C41 P2 Ag 111.13(8) . .
C51 P2 Ag 118.29(8) . .
C61 P2 Ag 114.39(9) . .
C1 O1 C8 119.4(2) . .
C1 N1 C2 129.9(2) . .
C1 N1 H1N 114.9(19) . .
C2 N1 H1N 115.1(19) . .
N1 C1 O1 113.0(2) . .
N1 C1 S1 123.64(19) . .
O1 C1 S1 123.4(2) . .
C3 C2 C7 119.9(3) . .
C3 C2 N1 123.0(2) . .
C7 C2 N1 116.9(2) . .
C4 C3 C2 119.3(3) . .
C4 C3 H3 120.3 . .
C2 C3 H3 120.3 . .
C5 C4 C3 121.0(3) . .
C5 C4 H4 119.5 . .
C3 C4 H4 119.5 . .
C4 C5 C6 119.6(3) . .
C4 C5 H5 120.2 . .
C6 C5 H5 120.2 . .
C7 C6 C5 119.9(3) . .
C7 C6 H6 120.0 . .
C5 C6 H6 120.0 . .
C6 C7 C2 120.3(2) . .
C6 C7 H7 119.8 . .
C2 C7 H7 119.8 . .
O1 C8 H8A 109.5 . .
O1 C8 H8B 109.5 . .
H8A C8 H8B 109.5 . .
O1 C8 H8C 109.5 . .
H8A C8 H8C 109.5 . .
H8B C8 H8C 109.5 . .
C12 C11 C16 119.0(2) . .
C12 C11 P1 117.7(2) . .
C16 C11 P1 123.2(2) . .
C11 C12 C13 120.4(3) . .
C11 C12 H12 119.8 . .
C13 C12 H12 119.8 . .
C14 C13 C12 120.3(3) . .
C14 C13 H13 119.8 . .
C12 C13 H13 119.8 . .
C13 C14 C15 119.5(3) . .
C13 C14 H14 120.3 . .
C15 C14 H14 120.3 . .
C14 C15 C16 120.7(3) . .
C14 C15 H15 119.7 . .
C16 C15 H15 119.7 . .
C15 C16 C11 120.1(3) . .
C15 C16 H16 120.0 . .
C11 C16 H16 120.0 . .
C26 C21 C22 119.0(2) . .
C26 C21 P1 122.9(2) . .
C22 C21 P1 117.9(2) . .
C23 C22 C21 120.2(3) . .
C23 C22 H22 119.9 . .
C21 C22 H22 119.9 . .
C22 C23 C24 120.5(3) . .
C22 C23 H23 119.8 . .
C24 C23 H23 119.8 . .
C25 C24 C23 119.7(2) . .
C25 C24 H24 120.1 . .
C23 C24 H24 120.1 . .
C24 C25 C26 120.5(3) . .
C24 C25 H25 119.8 . .
C26 C25 H25 119.8 . .
C21 C26 C25 120.1(3) . .
C21 C26 H26 119.9 . .
C25 C26 H26 119.9 . .
C32 C31 C36 119.1(3) . .
C32 C31 P1 116.44(19) . .
C36 C31 P1 124.5(2) . .
C33 C32 C31 121.0(3) . .
C33 C32 H32 119.5 . .
C31 C32 H32 119.5 . .
C32 C33 C34 119.2(3) . .
C32 C33 H33 120.4 . .
C34 C33 H33 120.4 . .
C35 C34 C33 120.4(3) . .
C35 C34 H34 119.8 . .
C33 C34 H34 119.8 . .
C34 C35 C36 120.2(3) . .
C34 C35 H35 119.9 . .
C36 C35 H35 119.9 . .
C35 C36 C31 120.0(3) . .
C35 C36 H36 120.0 . .
C31 C36 H36 120.0 . .
C42 C41 C46 119.1(2) . .
C42 C41 P2 123.95(19) . .
C46 C41 P2 116.83(19) . .
C43 C42 C41 120.2(2) . .
C43 C42 H42 119.9 . .
C41 C42 H42 119.9 . .
C44 C43 C42 120.5(3) . .
C44 C43 H43 119.7 . .
C42 C43 H43 119.7 . .
C43 C44 C45 119.7(3) . .
C43 C44 H44 120.2 . .
C45 C44 H44 120.2 . .
C46 C45 C44 120.6(2) . .
C46 C45 H45 119.7 . .
C44 C45 H45 119.7 . .
C45 C46 C41 119.8(2) . .
C45 C46 H46 120.1 . .
C41 C46 H46 120.1 . .
C56 C51 C52 119.6(2) . .
C56 C51 P2 123.6(2) . .
C52 C51 P2 116.8(2) . .
C53 C52 C51 119.9(3) . .
C53 C52 H52 120.0 . .
C51 C52 H52 120.0 . .
C54 C53 C52 120.3(3) . .
C54 C53 H53 119.9 . .
C52 C53 H53 119.9 . .
C53 C54 C55 120.1(3) . .
C53 C54 H54 119.9 . .
C55 C54 H54 119.9 . .
C54 C55 C56 120.3(3) . .
C54 C55 H55 119.9 . .
C56 C55 H55 119.9 . .
C51 C56 C55 119.8(3) . .
C51 C56 H56 120.1 . .
C55 C56 H56 120.1 . .
C62 C61 C66 119.1(2) . .
C62 C61 P2 119.23(19) . .
C66 C61 P2 121.6(2) . .
C63 C62 C61 120.7(2) . .
C63 C62 H62 119.7 . .
C61 C62 H62 119.7 . .
C64 C63 C62 119.7(3) . .
C64 C63 H63 120.1 . .
C62 C63 H63 120.1 . .
C65 C64 C63 120.3(2) . .
C65 C64 H64 119.8 . .
C63 C64 H64 119.8 . .
C64 C65 C66 120.0(3) . .
C64 C65 H65 120.0 . .
C66 C65 H65 120.0 . .
C65 C66 C61 120.1(3) . .
C65 C66 H66 120.0 . .
C61 C66 H66 120.0 . .

loop_
_geom_bond_atom_site_label_1
_geom_bond_atom_site_label_2
_geom_bond_distance
_geom_bond_site_symmetry_2
Ag P2 2.4600(7) .
Ag P1 2.4702(7) .
Ag Cl1 2.5438(7) .
Ag S1 2.7201(7) .
S1 C1 1.685(3) .
P1 C31 1.827(3) .
P1 C11 1.827(3) .
P1 C21 1.829(2) .
P2 C41 1.824(3) .
P2 C51 1.830(3) .
P2 C61 1.834(2) .
O1 C1 1.333(3) .
O1 C8 1.448(3) .
N1 C1 1.326(3) .
N1 C2 1.429(3) .
N1 H1N 0.874(10) .
C2 C3 1.390(3) .
C2 C7 1.390(4) .
C3 C4 1.385(4) .
C3 H3 0.9500 .
C4 C5 1.383(4) .
C4 H4 0.9500 .
C5 C6 1.388(4) .
C5 H5 0.9500 .
C6 C7 1.383(4) .
C6 H6 0.9500 .
C7 H7 0.9500 .
C8 H8A 0.9800 .
C8 H8B 0.9800 .
C8 H8C 0.9800 .
C11 C12 1.393(3) .
C11 C16 1.395(4) .
C12 C13 1.393(4) .
C12 H12 0.9500 .
C13 C14 1.379(4) .
C13 H13 0.9500 .
C14 C15 1.387(4) .
C14 H14 0.9500 .
C15 C16 1.388(4) .
C15 H15 0.9500 .
C16 H16 0.9500 .
C21 C26 1.391(4) .
C21 C22 1.406(4) .
C22 C23 1.385(4) .
C22 H22 0.9500 .
C23 C24 1.386(4) .
C23 H23 0.9500 .
C24 C25 1.380(4) .
C24 H24 0.9500 .
C25 C26 1.397(3) .
C25 H25 0.9500 .
C26 H26 0.9500 .
C31 C32 1.392(4) .
C31 C36 1.394(4) .
C32 C33 1.387(4) .
C32 H32 0.9500 .
C33 C34 1.387(4) .
C33 H33 0.9500 .
C34 C35 1.383(4) .
C34 H34 0.9500 .
C35 C36 1.387(4) .
C35 H35 0.9500 .
C36 H36 0.9500 .
C41 C42 1.391(4) .
C41 C46 1.408(3) .
C42 C43 1.387(4) .
C42 H42 0.9500 .
C43 C44 1.381(4) .
C43 H43 0.9500 .
C44 C45 1.386(4) .
C44 H44 0.9500 .
C45 C46 1.382(4) .
C45 H45 0.9500 .
C46 H46 0.9500 .
C51 C56 1.391(4) .
C51 C52 1.396(4) .
C52 C53 1.393(4) .
C52 H52 0.9500 .
C53 C54 1.380(4) .
C53 H53 0.9500 .
C54 C55 1.380(4) .
C54 H54 0.9500 .
C55 C56 1.398(4) .
C55 H55 0.9500 .
C56 H56 0.9500 .
C61 C62 1.389(4) .
C61 C66 1.395(3) .
C62 C63 1.388(4) .
C62 H62 0.9500 .
C63 C64 1.383(4) .
C63 H63 0.9500 .
C64 C65 1.381(4) .
C64 H64 0.9500 .
C65 C66 1.393(4) .
C65 H65 0.9500 .
C66 H66 0.9500 .

loop_
_geom_torsion_atom_site_label_1
_geom_torsion_atom_site_label_2
_geom_torsion_atom_site_label_3
_geom_torsion_atom_site_label_4
_geom_torsion
_geom_torsion_site_symmetry_1
_geom_torsion_site_symmetry_2
_geom_torsion_site_symmetry_3
_geom_torsion_site_symmetry_4
C2 N1 C1 O1 -6.2(4) . . . .
C2 N1 C1 S1 174.1(2) . . . .
C8 O1 C1 N1 -174.7(2) . . . .
C8 O1 C1 S1 5.1(3) . . . .
Ag S1 C1 N1 -3.7(3) . . . .
Ag S1 C1 O1 176.61(18) . . . .
C1 N1 C2 C3 -34.2(4) . . . .
C1 N1 C2 C7 150.2(3) . . . .
C7 C2 C3 C4 0.4(4) . . . .
N1 C2 C3 C4 -175.0(3) . . . .
C2 C3 C4 C5 0.5(4) . . . .
C3 C4 C5 C6 -0.8(4) . . . .
C4 C5 C6 C7 0.2(4) . . . .
C5 C6 C7 C2 0.7(4) . . . .
C3 C2 C7 C6 -1.1(4) . . . .
N1 C2 C7 C6 174.6(2) . . . .
C31 P1 C11 C12 106.3(2) . . . .
C21 P1 C11 C12 -146.0(2) . . . .
Ag P1 C11 C12 -17.6(2) . . . .
C31 P1 C11 C16 -75.9(2) . . . .
C21 P1 C11 C16 31.8(3) . . . .
Ag P1 C11 C16 160.2(2) . . . .
C16 C11 C12 C13 0.5(4) . . . .
P1 C11 C12 C13 178.4(2) . . . .
C11 C12 C13 C14 0.2(4) . . . .
C12 C13 C14 C15 -0.6(4) . . . .
C13 C14 C15 C16 0.4(4) . . . .
C14 C15 C16 C11 0.3(4) . . . .
C12 C11 C16 C15 -0.7(4) . . . .
P1 C11 C16 C15 -178.5(2) . . . .
C31 P1 C21 C26 -14.7(2) . . . .
C11 P1 C21 C26 -125.8(2) . . . .
Ag P1 C21 C26 106.2(2) . . . .
C31 P1 C21 C22 171.0(2) . . . .
C11 P1 C21 C22 59.9(2) . . . .
Ag P1 C21 C22 -68.1(2) . . . .
C26 C21 C22 C23 0.5(4) . . . .
P1 C21 C22 C23 175.0(2) . . . .
C21 C22 C23 C24 -0.7(4) . . . .
C22 C23 C24 C25 0.2(4) . . . .
C23 C24 C25 C26 0.4(4) . . . .
C22 C21 C26 C25 0.1(4) . . . .
P1 C21 C26 C25 -174.1(2) . . . .
C24 C25 C26 C21 -0.5(4) . . . .
C11 P1 C31 C32 -158.89(18) . . . .
C21 P1 C31 C32 93.2(2) . . . .
Ag P1 C31 C32 -31.7(2) . . . .
C11 P1 C31 C36 23.5(2) . . . .
C21 P1 C31 C36 -84.4(2) . . . .
Ag P1 C31 C36 150.67(19) . . . .
C36 C31 C32 C33 1.8(4) . . . .
P1 C31 C32 C33 -175.95(19) . . . .
C31 C32 C33 C34 -2.0(4) . . . .
C32 C33 C34 C35 0.3(4) . . . .
C33 C34 C35 C36 1.6(4) . . . .
C34 C35 C36 C31 -1.8(4) . . . .
C32 C31 C36 C35 0.2(4) . . . .
P1 C31 C36 C35 177.70(19) . . . .
C51 P2 C41 C42 -106.9(2) . . . .
C61 P2 C41 C42 0.1(2) . . . .
Ag P2 C41 C42 124.3(2) . . . .
C51 P2 C41 C46 77.2(2) . . . .
C61 P2 C41 C46 -175.76(19) . . . .
Ag P2 C41 C46 -51.6(2) . . . .
C46 C41 C42 C43 1.5(4) . . . .
P2 C41 C42 C43 -174.3(2) . . . .
C41 C42 C43 C44 -0.8(4) . . . .
C42 C43 C44 C45 -0.2(4) . . . .
C43 C44 C45 C46 0.6(4) . . . .
C44 C45 C46 C41 0.1(4) . . . .
C42 C41 C46 C45 -1.1(4) . . . .
P2 C41 C46 C45 175.0(2) . . . .
C41 P2 C51 C56 5.8(2) . . . .
C61 P2 C51 C56 -103.4(2) . . . .
Ag P2 C51 C56 130.16(19) . . . .
C41 P2 C51 C52 -175.82(18) . . . .
C61 P2 C51 C52 75.0(2) . . . .
Ag P2 C51 C52 -51.4(2) . . . .
C56 C51 C52 C53 1.3(4) . . . .
P2 C51 C52 C53 -177.19(18) . . . .
C51 C52 C53 C54 -0.7(4) . . . .
C52 C53 C54 C55 -0.6(4) . . . .
C53 C54 C55 C56 1.2(4) . . . .
C52 C51 C56 C55 -0.7(4) . . . .
P2 C51 C56 C55 177.69(18) . . . .
C54 C55 C56 C51 -0.6(4) . . . .
C41 P2 C61 C62 101.2(2) . . . .
C51 P2 C61 C62 -149.8(2) . . . .
Ag P2 C61 C62 -20.8(2) . . . .
C41 P2 C61 C66 -80.0(2) . . . .
C51 P2 C61 C66 29.0(2) . . . .
Ag P2 C61 C66 157.96(19) . . . .
C66 C61 C62 C63 0.0(4) . . . .
P2 C61 C62 C63 178.8(2) . . . .
C61 C62 C63 C64 -1.1(4) . . . .
C62 C63 C64 C65 1.3(5) . . . .
C63 C64 C65 C66 -0.3(5) . . . .
C64 C65 C66 C61 -0.9(4) . . . .
C62 C61 C66 C65 1.1(4) . . . .
P2 C61 C66 C65 -177.7(2) . . . .
